data_7713612
loop_
_publ_author_name
'Guo, Dianjun'
'Rajeshkumar, Thayalan'
'Zhu, Shan'
'Yuan, Qingbing'
'Hong, Dongjing'
'Zhou, Shuangliu'
'Zhu, Xiancui'
'Maron, Laurent'
'Wang, Shaowu'

_publ_section_title
;
 Aryl C--H bond functionalization with diphenyldiazomethane induced by
 rare-earth metal alkyl complexes
;
_journal_name_full 'Dalton Transactions'
_journal_paper_doi 10.1039/D3DT01714A
_journal_year 2023
_chemical_formula_moiety 'C56 H52 Lu N5 Si'
_chemical_formula_sum 'C56 H52 Lu N5 Si'
_chemical_formula_weight 998.08
_space_group_crystal_system triclinic
_space_group_IT_number 2
_space_group_name_Hall '-P 1'
_space_group_name_H-M_alt 'P -1'
_atom_sites_solution_hydrogens geom
_atom_sites_solution_primary dual
_audit_creation_date 2022-04-12
_audit_creation_method
;
Olex2 1.3
(compiled 2020.11.12 svn.r5f609507 for OlexSys, GUI svn.r6408)
;
_audit_update_record
;
2022-08-13 deposited with the CCDC.	2023-07-19 downloaded from the CCDC.
;
_cell_angle_alpha 97.7980(10)
_cell_angle_beta 96.3490(10)
_cell_angle_gamma 111.5590(10)
_cell_formula_units_Z 2
_cell_length_a 10.8724(6)
_cell_length_b 13.1419(7)
_cell_length_c 18.0651(10)
_cell_measurement_reflns_used 8192
_cell_measurement_temperature 293.15
_cell_measurement_theta_max 23.565
_cell_measurement_theta_min 2.167
_cell_volume 2342.1(2)
_computing_cell_refinement 'SAINT v8.37A (Bruker, 2015)'
_computing_data_reduction 'SAINT v8.37A (Bruker, 2015)'
_computing_molecular_graphics 'Olex2 1.3 (Dolomanov et al., 2009)'
_computing_publication_material 'Olex2 1.3 (Dolomanov et al., 2009)'
_computing_structure_refinement 'ShelXL (Sheldrick, 2015)'
_computing_structure_solution 'ShelXT (Sheldrick, 2015)'
_diffrn_ambient_temperature 293.15
_diffrn_measured_fraction_theta_full 0.998
_diffrn_measured_fraction_theta_max 0.987
_diffrn_measurement_device_type 'Bruker APEX-II CCD'
_diffrn_measurement_method '\f and \w scans'
_diffrn_radiation_type MoK\a
_diffrn_radiation_wavelength 0.71073
_diffrn_reflns_av_R_equivalents 0.0492
_diffrn_reflns_av_unetI/netI 0.0726
_diffrn_reflns_Laue_measured_fraction_full 0.998
_diffrn_reflns_Laue_measured_fraction_max 0.987
_diffrn_reflns_limit_h_max 13
_diffrn_reflns_limit_h_min -14
_diffrn_reflns_limit_k_max 17
_diffrn_reflns_limit_k_min -17
_diffrn_reflns_limit_l_max 23
_diffrn_reflns_limit_l_min -23
_diffrn_reflns_number 27571
_diffrn_reflns_point_group_measured_fraction_full 0.998
_diffrn_reflns_point_group_measured_fraction_max 0.987
_diffrn_reflns_theta_full 25.242
_diffrn_reflns_theta_max 27.468
_diffrn_reflns_theta_min 1.155
_diffrn_standards_number 0
_exptl_absorpt_coefficient_mu 2.176
_exptl_absorpt_correction_T_max 0.7455
_exptl_absorpt_correction_T_min 0.4478
_exptl_absorpt_correction_type multi-scan
_exptl_absorpt_process_details
'SADABS-2016/2 (Bruker,2016/2) was used for absorption correction. wR2(int) was 0.1107 before and 0.0492 after correction. The Ratio of minimum to maximum transmission is 0.6007. The \l/2 correction factor is Not present.'
_exptl_crystal_colour 'clear light white'
_exptl_crystal_colour_lustre clear
_exptl_crystal_colour_modifier light
_exptl_crystal_colour_primary white
_exptl_crystal_density_diffrn 1.415
_exptl_crystal_description block
_exptl_crystal_F_000 1016
_exptl_crystal_size_max 0.22
_exptl_crystal_size_mid 0.21
_exptl_crystal_size_min 0.2
_refine_diff_density_max 1.181
_refine_diff_density_min -0.711
_refine_diff_density_rms 0.091
_refine_ls_extinction_method none
_refine_ls_goodness_of_fit_ref 1.031
_refine_ls_hydrogen_treatment constr
_refine_ls_matrix_type full
_refine_ls_number_parameters 572
_refine_ls_number_reflns 10573
_refine_ls_number_restraints 0
_refine_ls_restrained_S_all 1.031
_refine_ls_R_factor_all 0.0729
_refine_ls_R_factor_gt 0.0455
_refine_ls_shift/su_max 0.002
_refine_ls_shift/su_mean 0.000
_refine_ls_structure_factor_coef Fsqd
_refine_ls_weighting_details 'w=1/[\s^2^(Fo^2^)+(0.0368P)^2^+0.0142P] where P=(Fo^2^+2Fc^2^)/3'
_refine_ls_weighting_scheme calc
_refine_ls_wR_factor_gt 0.0840
_refine_ls_wR_factor_ref 0.0915
_reflns_Friedel_coverage 0.000
_reflns_number_gt 7831
_reflns_number_total 10573
_reflns_threshold_expression 'I > 2\s(I)'
_cod_data_source_file d3dt01714a2.cif
_cod_data_source_block 3a'
_cod_database_code 7713612
_shelx_shelxl_version_number 2018/3
_shelx_space_group_comment
;
The symmetry employed for this shelxl refinement is uniquely defined
by the following loop, which should always be used as a source of
symmetry information in preference to the above space-group names.
They are only intended as comments.
;
_shelx_estimated_absorpt_t_max 0.670
_shelx_estimated_absorpt_t_min 0.646
_olex2_refinement_description
;
1.a Ternary CH refined with riding coordinates:
 C19(H19), C20(H20)
1.b Secondary CH2 refined with riding coordinates:
 C53(H53A,H53B)
1.c Aromatic/amide H refined with riding coordinates:
 C3(H3), C11(H11), C13(H13), C17(H17), C16(H16), C1(H1), C52(H52), C7(H7),
 C31(H31), C15(H15), C9(H9), C14(H14), C2(H2), C39(H39), C37(H37), C10(H10),
 C8(H8), C48(H48), C35(H35), C26(H26), C41(H41), C45(H45), C25(H25), C51(H51),
 C32(H32), C38(H38), C33(H33), C42(H42), C29(H29), C50(H50), C34(H34), C49(H49),
  C44(H44), C27(H27), C43(H43), C28(H28)
1.d Idealised Me refined as rotating group:
 C22(H22A,H22B,H22C), C56(H56A,H56B,H56C), C54(H54A,H54B,H54C), C55(H55A,H55B,
 H55C)
;
_olex2_submission_special_instructions 'No special instructions were received'

loop_
_space_group_symop_operation_xyz
'x, y, z'
'-x, -y, -z'

loop_
_atom_site_label
_atom_site_type_symbol
_atom_site_fract_x
_atom_site_fract_y
_atom_site_fract_z
_atom_site_U_iso_or_equiv
_atom_site_adp_type
_atom_site_occupancy
_atom_site_site_symmetry_order
_atom_site_calc_flag
_atom_site_refinement_flags_posn
_atom_site_refinement_flags_adp
_atom_site_refinement_flags_occupancy
_atom_site_disorder_assembly
_atom_site_disorder_group
Lu1 Lu 0.68480(2) 0.64183(2) 0.26215(2) 0.04224(7) Uani 1 1 d . . . . .
Si1 Si 1.14108(14) 0.82551(14) 0.27134(9) 0.0699(4) Uani 1 1 d . . . . .
N3 N 0.4746(3) 0.5887(2) 0.33120(18) 0.0332(7) Uani 1 1 d . . . . .
N5 N 0.8026(3) 0.7445(3) 0.1851(2) 0.0454(9) Uani 1 1 d . . . . .
N2 N 0.7747(3) 0.6657(3) 0.3836(2) 0.0471(9) Uani 1 1 d . . . . .
N1 N 0.5698(4) 0.4622(3) 0.2100(2) 0.0479(9) Uani 1 1 d . . . . .
N4 N 0.8654(4) 0.6828(3) 0.2142(2) 0.0497(9) Uani 1 1 d . . . . .
C21 C 0.4185(4) 0.5741(3) 0.2551(2) 0.0384(9) Uani 1 1 d . . . . .
C18 C 0.5448(4) 0.7017(3) 0.3607(2) 0.0340(9) Uani 1 1 d . . . . .
C19 C 0.5372(4) 0.7572(3) 0.3016(2) 0.0415(10) Uani 1 1 d . . . . .
H19 H 0.565835 0.838135 0.306925 0.050 Uiso 1 1 calc R . . . .
C5 C 0.6272(4) 0.7504(3) 0.4402(2) 0.0361(9) Uani 1 1 d . . . . .
C23 C 0.3382(4) 0.4608(3) 0.2039(2) 0.0397(10) Uani 1 1 d . . . . .
C22 C 0.4623(4) 0.4972(3) 0.3729(2) 0.0411(10) Uani 1 1 d . . . . .
H22A H 0.442219 0.429476 0.337490 0.062 Uiso 1 1 calc GR . . . .
H22B H 0.391263 0.487655 0.401893 0.062 Uiso 1 1 calc GR . . . .
H22C H 0.545247 0.515059 0.406469 0.062 Uiso 1 1 calc GR . . . .
C20 C 0.4592(4) 0.6782(3) 0.2359(2) 0.0408(10) Uani 1 1 d . . . . .
H20 H 0.424666 0.695533 0.188860 0.049 Uiso 1 1 calc R . . . .
C4 C 0.7307(4) 0.6971(3) 0.4482(2) 0.0391(10) Uani 1 1 d . . . . .
C36 C 0.4333(5) 0.3988(3) 0.1968(2) 0.0459(11) Uani 1 1 d . . . . .
C30 C 0.2958(4) 0.4872(3) 0.1255(2) 0.0430(10) Uani 1 1 d . . . . .
C6 C 0.5430(4) 0.7344(3) 0.5034(2) 0.0397(10) Uani 1 1 d . . . . .
C46 C 0.8307(4) 0.8138(4) 0.1383(3) 0.0495(11) Uani 1 1 d . . . . .
C47 C 0.9406(4) 0.8418(4) 0.0928(3) 0.0514(12) Uani 1 1 d . . . . .
C12 C 0.6953(4) 0.8778(3) 0.4427(2) 0.0404(10) Uani 1 1 d . . . . .
C3 C 0.7973(4) 0.6769(3) 0.5099(3) 0.0481(11) Uani 1 1 d . . . . .
H3 H 0.786494 0.691202 0.560070 0.058 Uiso 1 1 calc R . . . .
C40 C 0.7316(5) 0.8669(4) 0.1274(3) 0.0551(12) Uani 1 1 d . . . . .
C11 C 0.4063(4) 0.6776(3) 0.4909(3) 0.0480(11) Uani 1 1 d . . . . .
H11 H 0.360735 0.645302 0.441522 0.058 Uiso 1 1 calc R . . . .
C13 C 0.8284(4) 0.9294(4) 0.4366(3) 0.0521(12) Uani 1 1 d . . . . .
H13 H 0.882596 0.888746 0.434612 0.063 Uiso 1 1 calc R . . . .
C17 C 0.6182(5) 0.9415(3) 0.4467(3) 0.0493(11) Uani 1 1 d . . . . .
H17 H 0.528889 0.908485 0.452214 0.059 Uiso 1 1 calc R . . . .
C16 C 0.6717(5) 1.0530(4) 0.4425(3) 0.0577(13) Uani 1 1 d . . . . .
H16 H 0.618110 1.094216 0.444322 0.069 Uiso 1 1 calc R . . . .
C1 C 0.8691(4) 0.6245(4) 0.4072(3) 0.0558(12) Uani 1 1 d . . . . .
H1 H 0.915487 0.596504 0.375280 0.067 Uiso 1 1 calc R . . . .
C52 C 1.0260(5) 0.9527(4) 0.0985(3) 0.0642(14) Uani 1 1 d . . . . .
H52 H 1.015285 1.008177 0.131699 0.077 Uiso 1 1 calc R . . . .
C7 C 0.6063(5) 0.7842(4) 0.5777(3) 0.0560(12) Uani 1 1 d . . . . .
H7 H 0.698614 0.824978 0.587864 0.067 Uiso 1 1 calc R . . . .
C24 C 0.2086(4) 0.3972(4) 0.2327(3) 0.0490(11) Uani 1 1 d . . . . .
C53 C 1.0056(4) 0.6993(4) 0.2076(3) 0.0584(13) Uani 1 1 d . . . . .
H53A H 1.016284 0.704209 0.155420 0.070 Uiso 1 1 calc R . . . .
H53B H 1.019817 0.633593 0.218020 0.070 Uiso 1 1 calc R . . . .
C31 C 0.1968(5) 0.5277(4) 0.1159(3) 0.0617(13) Uani 1 1 d . . . . .
H31 H 0.148946 0.532206 0.154983 0.074 Uiso 1 1 calc R . . . .
C15 C 0.8036(5) 1.1030(4) 0.4358(3) 0.0657(14) Uani 1 1 d . . . . .
H15 H 0.839642 1.178053 0.432717 0.079 Uiso 1 1 calc R . . . .
C9 C 0.3984(7) 0.7143(4) 0.6228(3) 0.0688(16) Uani 1 1 d . . . . .
H9 H 0.350143 0.705851 0.662560 0.083 Uiso 1 1 calc R . . . .
C14 C 0.8823(5) 1.0426(4) 0.4335(3) 0.0645(14) Uani 1 1 d . . . . .
H14 H 0.972367 1.077122 0.429915 0.077 Uiso 1 1 calc R . . . .
C2 C 0.8847(5) 0.6306(4) 0.4829(3) 0.0579(13) Uani 1 1 d . . . . .
H2 H 0.942752 0.608176 0.511880 0.070 Uiso 1 1 calc R . . . .
C39 C 0.6295(6) 0.3880(4) 0.1927(3) 0.0583(13) Uani 1 1 d . . . . .
H39 H 0.721693 0.407579 0.196744 0.070 Uiso 1 1 calc R . . . .
C37 C 0.4119(6) 0.2907(4) 0.1720(3) 0.0743(16) Uani 1 1 d . . . . .
H37 H 0.328878 0.231243 0.159183 0.089 Uiso 1 1 calc R . . . .
C10 C 0.3345(5) 0.6672(4) 0.5502(3) 0.0603(13) Uani 1 1 d . . . . .
H10 H 0.241999 0.627703 0.540275 0.072 Uiso 1 1 calc R . . . .
C8 C 0.5347(7) 0.7744(4) 0.6370(3) 0.0687(15) Uani 1 1 d . . . . .
H8 H 0.578836 0.808401 0.686336 0.082 Uiso 1 1 calc R . . . .
C48 C 0.9578(6) 0.7626(5) 0.0411(3) 0.0690(15) Uani 1 1 d . . . . .
H48 H 0.901141 0.688050 0.035134 0.083 Uiso 1 1 calc R . . . .
C35 C 0.3584(5) 0.4754(5) 0.0655(3) 0.0744(16) Uani 1 1 d . . . . .
H35 H 0.423060 0.444798 0.069232 0.089 Uiso 1 1 calc R . . . .
C26 C 0.0378(5) 0.3924(5) 0.3079(3) 0.0756(16) Uani 1 1 d . . . . .
H26 H 0.008129 0.429399 0.345038 0.091 Uiso 1 1 calc R . . . .
C41 C 0.7191(5) 0.9395(4) 0.1848(3) 0.0677(15) Uani 1 1 d . . . . .
H41 H 0.775387 0.957995 0.231424 0.081 Uiso 1 1 calc R . . . .
C45 C 0.6458(5) 0.8401(5) 0.0587(3) 0.0769(16) Uani 1 1 d . . . . .
H45 H 0.653506 0.792336 0.018218 0.092 Uiso 1 1 calc R . . . .
C25 C 0.1603(5) 0.4466(4) 0.2870(3) 0.0610(13) Uani 1 1 d . . . . .
H25 H 0.211795 0.519763 0.311079 0.073 Uiso 1 1 calc R . . . .
C51 C 1.1263(6) 0.9810(5) 0.0555(3) 0.0783(17) Uani 1 1 d . . . . .
H51 H 1.183166 1.055379 0.060658 0.094 Uiso 1 1 calc R . . . .
C32 C 0.1661(6) 0.5618(5) 0.0500(3) 0.0736(16) Uani 1 1 d . . . . .
H32 H 0.099859 0.590642 0.045384 0.088 Uiso 1 1 calc R . . . .
C38 C 0.5376(7) 0.2843(5) 0.1692(3) 0.0806(18) Uani 1 1 d . . . . .
H38 H 0.553678 0.220434 0.153955 0.097 Uiso 1 1 calc R . . . .
C33 C 0.2326(6) 0.5533(5) -0.0081(3) 0.0774(17) Uani 1 1 d . . . . .
H33 H 0.214005 0.578017 -0.052251 0.093 Uiso 1 1 calc R . . . .
C42 C 0.6239(6) 0.9866(5) 0.1752(4) 0.0872(19) Uani 1 1 d . . . . .
H42 H 0.618079 1.037048 0.214602 0.105 Uiso 1 1 calc R . . . .
C56 C 1.2793(5) 0.8856(6) 0.2186(4) 0.098(2) Uani 1 1 d . . . . .
H56A H 1.309626 0.828965 0.199114 0.147 Uiso 1 1 calc GR . . . .
H56B H 1.352383 0.945453 0.252131 0.147 Uiso 1 1 calc GR . . . .
H56C H 1.247487 0.913503 0.177297 0.147 Uiso 1 1 calc GR . . . .
C29 C 0.1249(6) 0.2910(5) 0.1965(4) 0.110(3) Uani 1 1 d . . . . .
H29 H 0.151518 0.255171 0.157193 0.132 Uiso 1 1 calc R . . . .
C50 C 1.1437(6) 0.9024(6) 0.0057(4) 0.0817(18) Uani 1 1 d . . . . .
H50 H 1.212365 0.922658 -0.022639 0.098 Uiso 1 1 calc R . . . .
C34 C 0.3260(6) 0.5088(6) -0.0015(3) 0.092(2) Uani 1 1 d . . . . .
H34 H 0.369309 0.500253 -0.042077 0.110 Uiso 1 1 calc R . . . .
C54 C 1.0754(6) 0.9313(5) 0.3064(4) 0.106(2) Uani 1 1 d . . . . .
H54A H 1.065657 0.971538 0.267121 0.158 Uiso 1 1 calc GR . . . .
H54B H 1.136854 0.982200 0.349802 0.158 Uiso 1 1 calc GR . . . .
H54C H 0.989575 0.894920 0.320542 0.158 Uiso 1 1 calc GR . . . .
C49 C 1.0597(6) 0.7936(6) -0.0024(3) 0.0839(18) Uani 1 1 d . . . . .
H49 H 1.070124 0.739532 -0.037046 0.101 Uiso 1 1 calc R . . . .
C44 C 0.5484(7) 0.8843(7) 0.0501(5) 0.100(2) Uani 1 1 d . . . . .
H44 H 0.488403 0.863305 0.004621 0.120 Uiso 1 1 calc R . . . .
C27 C -0.0386(7) 0.2859(6) 0.2746(4) 0.100(2) Uani 1 1 d . . . . .
H27 H -0.118090 0.247102 0.290789 0.120 Uiso 1 1 calc R . . . .
C43 C 0.5402(7) 0.9580(7) 0.1078(5) 0.101(3) Uani 1 1 d . . . . .
H43 H 0.476501 0.989117 0.100961 0.122 Uiso 1 1 calc R . . . .
C55 C 1.2076(6) 0.7771(7) 0.3524(4) 0.116(3) Uani 1 1 d . . . . .
H55A H 1.140223 0.752944 0.383532 0.174 Uiso 1 1 calc GR . . . .
H55B H 1.285701 0.837081 0.382016 0.174 Uiso 1 1 calc GR . . . .
H55C H 1.231404 0.716055 0.333781 0.174 Uiso 1 1 calc GR . . . .
C28 C 0.0027(7) 0.2364(6) 0.2169(6) 0.143(4) Uani 1 1 d . . . . .
H28 H -0.052128 0.164950 0.190880 0.172 Uiso 1 1 calc R . . . .

loop_
_atom_site_aniso_label
_atom_site_aniso_U_11
_atom_site_aniso_U_22
_atom_site_aniso_U_33
_atom_site_aniso_U_23
_atom_site_aniso_U_13
_atom_site_aniso_U_12
Lu1 0.04051(11) 0.04514(12) 0.04605(12) 0.01584(8) 0.01374(8) 0.01807(8)
Si1 0.0426(8) 0.0974(12) 0.0696(10) 0.0176(9) 0.0134(7) 0.0256(8)
N3 0.0365(18) 0.0280(16) 0.0338(19) 0.0083(14) 0.0069(15) 0.0099(14)
N5 0.040(2) 0.048(2) 0.049(2) 0.0154(18) 0.0090(18) 0.0154(17)
N2 0.041(2) 0.049(2) 0.055(2) 0.0136(19) 0.0051(18) 0.0214(18)
N1 0.051(2) 0.046(2) 0.052(2) 0.0085(18) 0.0122(19) 0.0240(19)
N4 0.045(2) 0.062(2) 0.056(2) 0.024(2) 0.0179(19) 0.0297(19)
C21 0.034(2) 0.039(2) 0.040(2) 0.0042(19) 0.0046(19) 0.0132(18)
C18 0.033(2) 0.028(2) 0.040(2) 0.0071(18) 0.0083(18) 0.0090(17)
C19 0.040(2) 0.035(2) 0.051(3) 0.014(2) 0.010(2) 0.0149(19)
C5 0.036(2) 0.029(2) 0.041(2) 0.0066(18) 0.0052(19) 0.0106(17)
C23 0.043(2) 0.035(2) 0.036(2) 0.0035(18) 0.0060(19) 0.0110(19)
C22 0.051(3) 0.031(2) 0.043(3) 0.0136(19) 0.009(2) 0.0148(19)
C20 0.045(2) 0.038(2) 0.042(3) 0.012(2) 0.005(2) 0.018(2)
C4 0.036(2) 0.035(2) 0.043(3) 0.0115(19) 0.003(2) 0.0104(18)
C36 0.055(3) 0.039(2) 0.038(3) 0.005(2) 0.005(2) 0.014(2)
C30 0.036(2) 0.047(3) 0.037(2) 0.002(2) 0.003(2) 0.009(2)
C6 0.049(3) 0.030(2) 0.039(3) 0.0098(19) 0.007(2) 0.0139(19)
C46 0.041(3) 0.053(3) 0.056(3) 0.017(2) 0.012(2) 0.017(2)
C47 0.047(3) 0.057(3) 0.056(3) 0.023(2) 0.016(2) 0.021(2)
C12 0.040(2) 0.033(2) 0.040(3) 0.0054(19) 0.005(2) 0.0069(19)
C3 0.048(3) 0.042(2) 0.048(3) 0.015(2) 0.005(2) 0.010(2)
C40 0.047(3) 0.059(3) 0.067(3) 0.033(3) 0.018(3) 0.021(2)
C11 0.056(3) 0.035(2) 0.054(3) 0.009(2) 0.018(2) 0.016(2)
C13 0.045(3) 0.043(3) 0.065(3) 0.012(2) 0.006(2) 0.012(2)
C17 0.049(3) 0.040(2) 0.059(3) 0.013(2) 0.012(2) 0.015(2)
C16 0.070(3) 0.039(3) 0.066(3) 0.011(2) 0.015(3) 0.023(2)
C1 0.041(3) 0.056(3) 0.074(4) 0.016(3) 0.009(3) 0.022(2)
C52 0.070(3) 0.052(3) 0.071(4) 0.016(3) 0.027(3) 0.018(3)
C7 0.066(3) 0.054(3) 0.048(3) 0.014(2) 0.010(3) 0.023(3)
C24 0.047(3) 0.051(3) 0.045(3) 0.012(2) 0.014(2) 0.013(2)
C53 0.050(3) 0.080(3) 0.062(3) 0.023(3) 0.020(2) 0.038(3)
C31 0.067(3) 0.078(4) 0.047(3) 0.007(3) 0.011(3) 0.038(3)
C15 0.073(4) 0.035(3) 0.080(4) 0.017(3) 0.017(3) 0.006(3)
C9 0.109(5) 0.061(3) 0.065(4) 0.028(3) 0.047(4) 0.052(4)
C14 0.044(3) 0.049(3) 0.086(4) 0.016(3) 0.013(3) 0.001(2)
C2 0.046(3) 0.056(3) 0.072(4) 0.026(3) -0.003(3) 0.018(2)
C39 0.074(3) 0.066(3) 0.050(3) 0.014(3) 0.014(3) 0.043(3)
C37 0.080(4) 0.047(3) 0.086(4) -0.013(3) 0.000(3) 0.027(3)
C10 0.067(3) 0.042(3) 0.079(4) 0.020(3) 0.034(3) 0.020(2)
C8 0.107(5) 0.061(3) 0.051(3) 0.012(3) 0.019(3) 0.045(3)
C48 0.084(4) 0.064(3) 0.059(3) 0.015(3) 0.024(3) 0.025(3)
C35 0.058(3) 0.124(5) 0.057(3) 0.032(3) 0.022(3) 0.045(3)
C26 0.061(4) 0.101(5) 0.059(4) 0.002(3) 0.021(3) 0.026(3)
C41 0.057(3) 0.063(3) 0.093(4) 0.027(3) 0.025(3) 0.027(3)
C45 0.068(4) 0.095(4) 0.079(4) 0.037(3) 0.013(3) 0.037(3)
C25 0.050(3) 0.065(3) 0.053(3) -0.003(3) 0.005(3) 0.012(3)
C51 0.067(4) 0.073(4) 0.094(5) 0.033(4) 0.036(3) 0.013(3)
C32 0.074(4) 0.090(4) 0.063(4) 0.013(3) -0.001(3) 0.042(3)
C38 0.107(5) 0.063(4) 0.077(4) -0.009(3) 0.001(4) 0.051(4)
C33 0.066(4) 0.106(5) 0.060(4) 0.038(3) 0.004(3) 0.028(3)
C42 0.080(4) 0.087(4) 0.121(6) 0.049(4) 0.042(4) 0.046(4)
C56 0.054(3) 0.121(5) 0.127(6) 0.048(5) 0.034(4) 0.028(4)
C29 0.095(5) 0.051(3) 0.156(7) -0.017(4) 0.066(5) -0.003(3)
C50 0.081(4) 0.100(5) 0.086(5) 0.047(4) 0.046(4) 0.041(4)
C34 0.071(4) 0.160(6) 0.059(4) 0.046(4) 0.032(3) 0.047(4)
C54 0.069(4) 0.103(5) 0.114(6) -0.026(4) 0.012(4) 0.016(4)
C49 0.106(5) 0.096(5) 0.069(4) 0.025(4) 0.046(4) 0.049(4)
C44 0.071(4) 0.134(6) 0.110(6) 0.067(5) 0.007(4) 0.042(4)
C27 0.085(5) 0.085(5) 0.122(6) 0.029(4) 0.059(4) 0.010(4)
C43 0.078(5) 0.122(6) 0.150(8) 0.088(6) 0.051(5) 0.062(5)
C55 0.071(4) 0.169(7) 0.095(5) 0.050(5) 0.001(4) 0.028(5)
C28 0.107(6) 0.070(5) 0.223(10) -0.003(5) 0.097(7) -0.010(4)

loop_
_atom_type_symbol
_atom_type_description
_atom_type_scat_dispersion_real
_atom_type_scat_dispersion_imag
_atom_type_scat_source
C C 0.0033 0.0016 'International Tables Vol C Tables 4.2.6.8 and 6.1.1.4'
H H 0.0000 0.0000 'International Tables Vol C Tables 4.2.6.8 and 6.1.1.4'
Lu Lu -0.4720 5.8584 'International Tables Vol C Tables 4.2.6.8 and 6.1.1.4'
N N 0.0061 0.0033 'International Tables Vol C Tables 4.2.6.8 and 6.1.1.4'
Si Si 0.0817 0.0704 'International Tables Vol C Tables 4.2.6.8 and 6.1.1.4'

loop_
_geom_angle_atom_site_label_1
_geom_angle_atom_site_label_2
_geom_angle_atom_site_label_3
_geom_angle
_geom_angle_site_symmetry_1
_geom_angle_site_symmetry_3
_geom_angle_publ_flag
N3 Lu1 C21 30.48(11) . . ?
N3 Lu1 C18 30.28(10) . . ?
N3 Lu1 C19 49.52(11) . . ?
N3 Lu1 C20 49.83(11) . . ?
N5 Lu1 N3 148.23(11) . . ?
N5 Lu1 C21 125.00(12) . . ?
N5 Lu1 C18 127.24(12) . . ?
N5 Lu1 C19 100.70(12) . . ?
N5 Lu1 C20 99.40(12) . . ?
N2 Lu1 N3 76.53(11) . . ?
N2 Lu1 N5 120.13(13) . . ?
N2 Lu1 N1 112.25(13) . . ?
N2 Lu1 C21 107.00(13) . . ?
N2 Lu1 C18 66.14(12) . . ?
N2 Lu1 C19 90.56(13) . . ?
N2 Lu1 C20 116.43(13) . . ?
N1 Lu1 N3 77.54(11) . . ?
N1 Lu1 N5 114.50(13) . . ?
N1 Lu1 C21 65.90(12) . . ?
N1 Lu1 C18 107.79(12) . . ?
N1 Lu1 C19 115.69(13) . . ?
N1 Lu1 C20 89.38(12) . . ?
N4 Lu1 N3 175.08(11) . . ?
N4 Lu1 N5 35.94(12) . . ?
N4 Lu1 N2 98.84(13) . . ?
N4 Lu1 N1 103.03(13) . . ?
N4 Lu1 C21 154.11(14) . . ?
N4 Lu1 C18 148.96(13) . . ?
N4 Lu1 C19 132.98(13) . . ?
N4 Lu1 C20 134.85(13) . . ?
C21 Lu1 C18 50.29(12) . . ?
C19 Lu1 C21 49.86(12) . . ?
C19 Lu1 C18 29.93(11) . . ?
C19 Lu1 C20 30.72(12) . . ?
C20 Lu1 C21 29.88(11) . . ?
C20 Lu1 C18 50.29(12) . . ?
C56 Si1 C53 109.0(3) . . ?
C54 Si1 C53 111.7(2) . . ?
C54 Si1 C56 110.6(3) . . ?
C55 Si1 C53 107.3(3) . . ?
C55 Si1 C56 108.2(3) . . ?
C55 Si1 C54 109.9(3) . . ?
C21 N3 Lu1 76.5(2) . . ?
C21 N3 C22 124.7(3) . . ?
C18 N3 Lu1 76.7(2) . . ?
C18 N3 C21 109.6(3) . . ?
C18 N3 C22 125.6(3) . . ?
C22 N3 Lu1 113.1(2) . . ?
N4 N5 Lu1 68.3(2) . . ?
C46 N5 Lu1 158.0(3) . . ?
C46 N5 N4 133.7(4) . . ?
C4 N2 Lu1 129.3(3) . . ?
C1 N2 Lu1 123.4(3) . . ?
C1 N2 C4 105.7(4) . . ?
C36 N1 Lu1 130.5(3) . . ?
C39 N1 Lu1 123.5(3) . . ?
C39 N1 C36 105.5(4) . . ?
N5 N4 Lu1 75.8(2) . . ?
N5 N4 C53 123.0(3) . . ?
C53 N4 Lu1 158.6(3) . . ?
N3 C21 Lu1 73.1(2) . . ?
N3 C21 C23 124.1(3) . . ?
C23 C21 Lu1 113.9(2) . . ?
C20 C21 Lu1 74.7(2) . . ?
C20 C21 N3 107.2(3) . . ?
C20 C21 C23 128.4(4) . . ?
N3 C18 Lu1 73.0(2) . . ?
N3 C18 C5 125.2(3) . . ?
C19 C18 Lu1 74.5(2) . . ?
C19 C18 N3 106.6(3) . . ?
C19 C18 C5 127.8(3) . . ?
C5 C18 Lu1 112.3(2) . . ?
C18 C19 Lu1 75.6(2) . . ?
C18 C19 C20 108.9(3) . . ?
C20 C19 Lu1 74.7(2) . . ?
C18 C5 C4 106.6(3) . . ?
C18 C5 C6 113.9(3) . . ?
C18 C5 C12 105.3(3) . . ?
C4 C5 C12 111.7(3) . . ?
C6 C5 C4 112.0(3) . . ?
C6 C5 C12 107.3(3) . . ?
C21 C23 C36 107.3(3) . . ?
C21 C23 C30 105.3(3) . . ?
C21 C23 C24 111.5(3) . . ?
C36 C23 C30 110.5(3) . . ?
C24 C23 C36 114.5(3) . . ?
C24 C23 C30 107.4(3) . . ?
C21 C20 Lu1 75.5(2) . . ?
C21 C20 C19 107.6(4) . . ?
C19 C20 Lu1 74.6(2) . . ?
N2 C4 C5 117.8(3) . . ?
C3 C4 N2 109.6(4) . . ?
C3 C4 C5 132.5(4) . . ?
N1 C36 C23 117.6(3) . . ?
C37 C36 N1 109.1(4) . . ?
C37 C36 C23 132.9(4) . . ?
C31 C30 C23 120.4(4) . . ?
C35 C30 C23 121.9(4) . . ?
C35 C30 C31 117.6(4) . . ?
C11 C6 C5 123.8(4) . . ?
C11 C6 C7 117.3(4) . . ?
C7 C6 C5 118.8(4) . . ?
N5 C46 C47 129.7(4) . . ?
N5 C46 C40 113.1(4) . . ?
C47 C46 C40 117.1(4) . . ?
C52 C47 C46 119.6(4) . . ?
C48 C47 C46 122.7(4) . . ?
C48 C47 C52 117.6(5) . . ?
C13 C12 C5 122.5(4) . . ?
C13 C12 C17 118.2(4) . . ?
C17 C12 C5 119.1(4) . . ?
C4 C3 C2 106.9(4) . . ?
C41 C40 C46 121.6(5) . . ?
C41 C40 C45 118.0(5) . . ?
C45 C40 C46 120.4(5) . . ?
C6 C11 C10 121.4(5) . . ?
C12 C13 C14 120.3(4) . . ?
C16 C17 C12 121.1(4) . . ?
C15 C16 C17 120.0(5) . . ?
C2 C1 N2 110.5(4) . . ?
C51 C52 C47 120.7(5) . . ?
C8 C7 C6 121.3(5) . . ?
C25 C24 C23 122.7(4) . . ?
C25 C24 C29 115.9(5) . . ?
C29 C24 C23 120.7(4) . . ?
N4 C53 Si1 116.4(3) . . ?
C30 C31 C32 121.8(5) . . ?
C14 C15 C16 119.9(4) . . ?
C10 C9 C8 119.4(5) . . ?
C15 C14 C13 120.4(4) . . ?
C1 C2 C3 107.3(4) . . ?
C38 C39 N1 111.1(5) . . ?
C36 C37 C38 107.8(5) . . ?
C9 C10 C11 120.5(5) . . ?
C9 C8 C7 120.0(5) . . ?
C47 C48 C49 120.6(5) . . ?
C30 C35 C34 120.4(5) . . ?
C27 C26 C25 120.0(5) . . ?
C40 C41 C42 121.6(6) . . ?
C40 C45 C44 120.3(6) . . ?
C24 C25 C26 122.7(5) . . ?
C50 C51 C52 121.3(5) . . ?
C33 C32 C31 119.8(5) . . ?
C39 C38 C37 106.4(5) . . ?
C34 C33 C32 119.5(5) . . ?
C43 C42 C41 119.3(7) . . ?
C24 C29 C28 121.8(6) . . ?
C51 C50 C49 119.3(5) . . ?
C33 C34 C35 120.8(5) . . ?
C50 C49 C48 120.5(6) . . ?
C43 C44 C45 120.3(7) . . ?
C26 C27 C28 118.7(6) . . ?
C42 C43 C44 120.5(7) . . ?
C27 C28 C29 120.6(7) . . ?

loop_
_geom_bond_atom_site_label_1
_geom_bond_atom_site_label_2
_geom_bond_distance
_geom_bond_site_symmetry_2
_geom_bond_publ_flag
Lu1 N3 2.638(3) . ?
Lu1 N5 2.243(3) . ?
Lu1 N2 2.231(4) . ?
Lu1 N1 2.234(4) . ?
Lu1 N4 2.150(3) . ?
Lu1 C21 2.681(4) . ?
Lu1 C18 2.685(4) . ?
Lu1 C19 2.670(4) . ?
Lu1 C20 2.671(4) . ?
Si1 C53 1.887(5) . ?
Si1 C56 1.854(6) . ?
Si1 C54 1.853(6) . ?
Si1 C55 1.853(6) . ?
N3 C21 1.399(5) . ?
N3 C18 1.391(4) . ?
N3 C22 1.477(4) . ?
N5 N4 1.358(5) . ?
N5 C46 1.304(5) . ?
N2 C4 1.379(5) . ?
N2 C1 1.379(5) . ?
N1 C36 1.384(5) . ?
N1 C39 1.378(5) . ?
N4 C53 1.479(5) . ?
C21 C23 1.526(5) . ?
C21 C20 1.380(5) . ?
C18 C19 1.383(5) . ?
C18 C5 1.522(5) . ?
C19 C20 1.415(6) . ?
C5 C4 1.534(5) . ?
C5 C6 1.530(6) . ?
C5 C12 1.553(5) . ?
C23 C36 1.539(6) . ?
C23 C30 1.564(6) . ?
C23 C24 1.539(6) . ?
C4 C3 1.370(6) . ?
C36 C37 1.355(6) . ?
C30 C31 1.370(6) . ?
C30 C35 1.362(6) . ?
C6 C11 1.372(6) . ?
C6 C7 1.391(6) . ?
C46 C47 1.488(6) . ?
C46 C40 1.493(6) . ?
C47 C52 1.393(6) . ?
C47 C48 1.381(7) . ?
C12 C13 1.378(6) . ?
C12 C17 1.387(6) . ?
C3 C2 1.398(6) . ?
C40 C41 1.365(7) . ?
C40 C45 1.384(7) . ?
C11 C10 1.387(6) . ?
C13 C14 1.396(6) . ?
C17 C16 1.381(6) . ?
C16 C15 1.368(7) . ?
C1 C2 1.348(6) . ?
C52 C51 1.379(7) . ?
C7 C8 1.385(7) . ?
C24 C25 1.361(6) . ?
C24 C29 1.375(7) . ?
C31 C32 1.378(7) . ?
C15 C14 1.364(7) . ?
C9 C10 1.359(7) . ?
C9 C8 1.374(8) . ?
C39 C38 1.336(7) . ?
C37 C38 1.406(8) . ?
C48 C49 1.399(7) . ?
C35 C34 1.395(7) . ?
C26 C25 1.382(7) . ?
C26 C27 1.348(8) . ?
C41 C42 1.394(7) . ?
C45 C44 1.386(8) . ?
C51 C50 1.356(8) . ?
C32 C33 1.353(7) . ?
C33 C34 1.348(8) . ?
C42 C43 1.353(9) . ?
C29 C28 1.377(8) . ?
C50 C49 1.362(8) . ?
C44 C43 1.357(9) . ?
C27 C28 1.359(9) . ?

loop_
_smtbx_masks_void_nr
_smtbx_masks_void_average_x
_smtbx_masks_void_average_y
_smtbx_masks_void_average_z
_smtbx_masks_void_volume
_smtbx_masks_void_count_electrons
_smtbx_masks_void_content
1 0.254 0.769 0.897 15.2 0.0 ?
2 0.746 0.231 0.103 15.2 0.0 ?
